data_1575185
loop_
_publ_author_name
'McDonald, Peter W.'
'Goerigk, Lars'
'Ritchie, Chris'

_publ_section_title
;
 Planarisation or a twist? Using steric engineering to unlock the origin
 of mechanofluorochromic red-shifts.
;
_journal_issue 34
_journal_name_full 'Chemical science'
_journal_page_first 15320
_journal_page_last 15332
_journal_paper_doi 10.1039/d5sc04257g
_journal_volume 16
_journal_year 2025
_chemical_formula_moiety 'C19 H18 N2'
_chemical_formula_sum 'C19 H18 N2'
_chemical_formula_weight 274.35
_chemical_name_systematic 3,5-dimethyl-N,N-diphenylpyridin-4-amine
_space_group_crystal_system triclinic
_space_group_IT_number 2
_space_group_name_Hall '-P 1'
_space_group_name_H-M_alt 'P -1'
_atom_sites_solution_hydrogens geom
_atom_sites_solution_primary dual
_audit_creation_date 2025-05-25
_audit_creation_method
;
Olex2 1.5
(compiled 2025.04.05 svn.rf049d14d for OlexSys, GUI svn.r7224)
;
_audit_update_record
;
2025-06-06 deposited with the CCDC.	2025-07-18 downloaded from the CCDC.
;
_cell_angle_alpha 87.730(2)
_cell_angle_beta 85.797(2)
_cell_angle_gamma 62.356(2)
_cell_formula_units_Z 4
_cell_length_a 9.1685(2)
_cell_length_b 9.4713(2)
_cell_length_c 19.6236(4)
_cell_measurement_reflns_used 17957
_cell_measurement_temperature 123.00(10)
_cell_measurement_theta_max 79.9950
_cell_measurement_theta_min 4.4990
_cell_volume 1505.45(6)
_computing_cell_refinement 'CrysAlisPro 1.171.42.70a (Rigaku OD, 2022)'
_computing_data_collection 'CrysAlisPro 1.171.42.70a (Rigaku OD, 2022)'
_computing_data_reduction 'CrysAlisPro 1.171.42.70a (Rigaku OD, 2022)'
_computing_molecular_graphics 'Olex2 1.5 (Dolomanov et al., 2009)'
_computing_publication_material 'Olex2 1.5 (Dolomanov et al., 2009)'
_computing_structure_refinement 'SHELXL 2019/3 (Sheldrick, 2015)'
_computing_structure_solution 'SHELXT 2018/2 (Sheldrick, 2018)'
_diffrn_ambient_environment N~2~
_diffrn_ambient_temperature 123.00(10)
_diffrn_detector 'Hybrid Pixel Array Detector'
_diffrn_detector_area_resol_mean 10.0000
_diffrn_detector_type HyPix
_diffrn_measured_fraction_theta_full 1.000
_diffrn_measured_fraction_theta_max 0.974
_diffrn_measurement_details
;
List of Runs (angles in degrees, time in seconds):

  # Type    Start    End  Width  t~exp~   \w     \q     \k     \f   Frames
#--------------------------------------------------------------------------
  1  \w   -122.00 -61.00   0.50    1.26    --  -50.51-143.00 -63.00  122
  2  \w   -120.00 -72.00   0.50    1.26    --  -50.51-127.00 106.00   96
  3  \w    -87.00 -14.00   0.50    1.26    --  -50.51 127.00-178.00  146
  4  \w    -99.00 -22.00   0.50    1.26    --  -50.51 143.00  -8.00  154
  5  \w     36.00  95.00   0.50    1.26    --   50.51-127.00 106.00  118
  6  \w     44.00 106.00   0.50    1.26    --   50.51-143.00 -63.00  124
  7  \w    -87.00 -20.00   0.50    5.04    --  -90.00 127.00-178.00  134
  8  \w   -155.00 -61.00   0.50    5.04    --  -90.00-143.00 -63.00  188
  9  \w   -160.00 -72.00   0.50    5.04    --  -90.00-127.00 106.00  176
 10  \w    -99.00 -22.00   0.50    5.04    --  -90.00 143.00  -8.00  154
 11  \w     83.00 171.00   0.50    5.04    --  111.50 143.00  -8.00  176
 12  \w     94.00 178.00   0.50    5.04    --  111.50 127.00-178.00  168
 13  \w     44.00 125.00   0.50    5.04    --  111.50-143.00 -63.00  162
 14  \w     42.00 113.00   0.50    5.04    --  111.50-127.00 106.00  142
 15  \w   -122.00 -39.00   0.50    1.26    --  -50.51 -57.00-180.00  166
 16  \w    -55.00  21.00   0.50    1.26    --  -50.51  19.00 -30.00  152
 17  \w    -99.00 -44.00   0.50    1.26    --  -50.51   0.00-150.00  110
 18  \w     31.00 122.00   0.50    1.26    --   50.51  77.00 120.00  182
 19  \w    -68.00 -17.00   0.50    5.04    --  -90.00  30.00  60.00  102
 20  \w     40.00  66.00   0.50    5.04    --  111.50 -30.00  60.00   52
 21  \w     40.00  66.00   0.50    5.04    --  111.50 -30.00 150.00   52
 22  \w     41.00  76.00   0.50    5.04    --  111.50 -45.00 120.00   70
 23  \w     41.00 106.00   0.50    5.04    --  111.50 -94.00 -30.00  130
 24  \w     41.00 106.00   0.50    5.04    --  111.50 -94.00 150.00  130
 25  \w     63.00 118.00   0.50    5.04    --  111.50   0.00  60.00  110
 26  \w     40.00  66.00   0.50    5.04    --  111.50 -30.00 -30.00   52
 27  \w     41.00 106.00   0.50    5.04    --  111.50 -94.00 -90.00  130
 28  \w     40.00 116.00   0.50    5.04    --  111.50 -15.00  30.00  152
 29  \w     40.00  66.00   0.50    5.04    --  111.50 -30.00  30.00   52
 30  \w     40.00  66.00   0.50    5.04    --  111.50 -30.00 120.00   52
 31  \w     41.00 131.00   0.50    5.04    --  111.50 -77.00  30.00  180
 32  \w     67.00 116.00   0.50    5.04    --  111.50   0.00 -60.00   98
 33  \w     44.00 105.00   0.50    5.04    --  111.50-125.00-120.00  122
 34  \w     42.00  73.00   0.50    5.04    --  111.50 -45.00  30.00   62
 35  \w     58.00 106.00   0.50    5.04    --  111.50 -94.00 120.00   96
 36  \w     93.00 118.00   0.50    5.04    --  111.50  77.00   0.00   50
 37  \w    128.00 163.00   0.50    5.04    --  111.50  77.00   0.00   70
 38  \w     74.00 118.00   0.50    5.04    --  111.50   0.00   0.00   88
 39  \w     44.00  79.00   0.50    5.04    --  111.50-125.00 -60.00   70
 40  \w     86.00 111.00   0.50    5.04    --  111.50-125.00 -60.00   50
 41  \w     49.00 110.00   0.50    5.04    --  111.50-125.00  90.00  122
 42  \w     40.00  65.00   0.50    5.04    --  111.50 -30.00 -60.00   50
 43  \w     46.00  76.00   0.50    5.04    --  111.50 -45.00-120.00   60
 44  \w     49.00 125.00   0.50    5.04    --  111.50 -61.00-180.00  152
 45  \w     45.00 104.00   0.50    5.04    --  111.50 -94.00   0.00  118
 46  \w     46.00  72.00   0.50    5.04    --  111.50 -45.00  90.00   52
 47  \w     43.00  70.00   0.50    5.04    --  111.50 -45.00 -90.00   54
 48  \w    108.00 154.00   0.50    5.04    --  111.50  15.00   0.00   92
 49  \w     96.00 122.00   0.50    5.04    --  111.50 125.00-150.00   52
 50  \w    137.00 163.00   0.50    5.04    --  111.50 125.00-150.00   52
 51  \w     49.00  75.00   0.50    5.04    --  111.50 -94.00-180.00   52
 52  \w     41.00  96.00   0.50    5.04    --  111.50 -94.00 -60.00  110
 53  \w     40.00  66.00   0.50    5.04    --  111.50 -30.00-150.00   52
;
_diffrn_measurement_device 'four-circle diffractometer'
_diffrn_measurement_device_type 'XtaLAB Synergy, Dualflex, HyPix'
_diffrn_measurement_method '\w scans'
_diffrn_orient_matrix_type 'CrysAlisPro convention (1999,Acta A55,543-557)'
_diffrn_orient_matrix_UB_11 0.0936710000
_diffrn_orient_matrix_UB_12 0.0263022000
_diffrn_orient_matrix_UB_13 -0.0635835000
_diffrn_orient_matrix_UB_21 0.1204834000
_diffrn_orient_matrix_UB_22 0.0157271000
_diffrn_orient_matrix_UB_23 0.0461683000
_diffrn_orient_matrix_UB_31 0.1132558000
_diffrn_orient_matrix_UB_32 -0.1810434000
_diffrn_orient_matrix_UB_33 -0.0047209000
_diffrn_radiation_monochromator mirror
_diffrn_radiation_probe x-ray
_diffrn_radiation_type 'Cu K\a'
_diffrn_radiation_wavelength 1.54184
_diffrn_reflns_av_R_equivalents 0.0334
_diffrn_reflns_av_unetI/netI 0.0271
_diffrn_reflns_Laue_measured_fraction_full 1.000
_diffrn_reflns_Laue_measured_fraction_max 0.974
_diffrn_reflns_limit_h_max 11
_diffrn_reflns_limit_h_min -11
_diffrn_reflns_limit_k_max 10
_diffrn_reflns_limit_k_min -12
_diffrn_reflns_limit_l_max 25
_diffrn_reflns_limit_l_min -24
_diffrn_reflns_number 31844
_diffrn_reflns_point_group_measured_fraction_full 1.000
_diffrn_reflns_point_group_measured_fraction_max 0.974
_diffrn_reflns_theta_full 67.684
_diffrn_reflns_theta_max 80.337
_diffrn_reflns_theta_min 4.519
_diffrn_source 'micro-focus sealed X-ray tube'
_diffrn_source_type 'PhotonJet (Cu) X-ray Source'
_exptl_absorpt_coefficient_mu 0.549
_exptl_absorpt_correction_T_max 1.00000
_exptl_absorpt_correction_T_min 0.96730
_exptl_absorpt_correction_type multi-scan
_exptl_absorpt_process_details
;
CrysAlisPro 1.171.42.70a (Rigaku Oxford Diffraction, 2022)
Empirical absorption correction using spherical harmonics,
implemented in SCALE3 ABSPACK scaling algorithm.
;
_exptl_crystal_colour 'clear yellowish yellow'
_exptl_crystal_colour_lustre clear
_exptl_crystal_colour_modifier yellowish
_exptl_crystal_colour_primary yellow
_exptl_crystal_density_diffrn 1.210
_exptl_crystal_description plate
_exptl_crystal_F_000 584
_exptl_crystal_preparation oil
_exptl_crystal_recrystallization_method dichloromethane/methanol
_exptl_crystal_size_max 0.15
_exptl_crystal_size_mid 0.04
_exptl_crystal_size_min 0.02
_refine_diff_density_max 0.231
_refine_diff_density_min -0.185
_refine_diff_density_rms 0.038
_refine_ls_extinction_coef 0.0022(3)
_refine_ls_extinction_expression Fc^*^=kFc[1+0.001xFc^2^\l^3^/sin(2\q)]^-1/4^
_refine_ls_extinction_method 'SHELXL-2019/2 (Sheldrick 2019)'
_refine_ls_goodness_of_fit_ref 1.126
_refine_ls_hydrogen_treatment constr
_refine_ls_matrix_type full
_refine_ls_number_parameters 384
_refine_ls_number_reflns 6427
_refine_ls_number_restraints 0
_refine_ls_restrained_S_all 1.126
_refine_ls_R_factor_all 0.0443
_refine_ls_R_factor_gt 0.0395
_refine_ls_shift/su_max 0.001
_refine_ls_shift/su_mean 0.000
_refine_ls_structure_factor_coef Fsqd
_refine_ls_weighting_details 'w=1/[\s^2^(Fo^2^)+(0.0258P)^2^+0.7173P] where P=(Fo^2^+2Fc^2^)/3'
_refine_ls_weighting_scheme calc
_refine_ls_wR_factor_gt 0.0995
_refine_ls_wR_factor_ref 0.1015
_reflns_Friedel_coverage 0.000
_reflns_number_gt 5793
_reflns_number_total 6427
_reflns_threshold_expression 'I > 2\s(I)'
_cod_data_source_file d5sc04257g2.cif
_cod_data_source_block pm3_22_dcm_meoh_b_auto
_cod_depositor_comments 'Adding full bibliography for 1575172--1575185.cif.'
_cod_database_code 1575185
_shelx_shelxl_version_number 2019/3
_chemical_oxdiff_formula C19H18N2
_shelx_space_group_comment
;
The symmetry employed for this shelxl refinement is uniquely defined
by the following loop, which should always be used as a source of
symmetry information in preference to the above space-group names.
They are only intended as comments.
;
_shelx_estimated_absorpt_t_max 0.989
_shelx_estimated_absorpt_t_min 0.922
_olex2_refinement_description
;
1. Fixed Uiso
 At 1.2 times of:
  All C(H) groups
 At 1.5 times of:
  All C(H,H,H) groups
2.a Aromatic/amide H refined with riding coordinates:
 C4(H4), C31(H31), C27(H27), C12(H12), C2(H2), C8(H8), C28(H28), C30(H30),
 C5(H5), C23(H23), C29(H29), C9(H9), C11(H11), C21(H21), C1(H1), C15(H15),
 C35(H35), C16(H16), C10(H10), C34(H34), C24(H24), C6(H6), C20(H20), C25(H25)
2.b Idealised Me refined as rotating group:
 C19(H19A,H19B,H19C), C37(H37A,H37B,H37C), C18(H18A,H18B,H18C), C38(H38A,H38B,
 H38C)
;
_olex2_exptl_crystal_mounting_method oil
_olex2_submission_original_sample_id '5 123 K'
_olex2_submission_special_instructions 'No special instructions were received'
_oxdiff_exptl_absorpt_empirical_details
;
Empirical correction (ABSPACK) includes:
- Absorption correction using spherical harmonics
- Frame scaling
;
_oxdiff_exptl_absorpt_empirical_full_max 1.940
_oxdiff_exptl_absorpt_empirical_full_min 0.773

loop_
_space_group_symop_operation_xyz
'x, y, z'
'-x, -y, -z'

loop_
_atom_site_label
_atom_site_type_symbol
_atom_site_fract_x
_atom_site_fract_y
_atom_site_fract_z
_atom_site_U_iso_or_equiv
_atom_site_adp_type
_atom_site_occupancy
_atom_site_site_symmetry_order
_atom_site_calc_flag
_atom_site_refinement_flags_posn
_atom_site_refinement_flags_adp
_atom_site_refinement_flags_occupancy
_atom_site_disorder_assembly
_atom_site_disorder_group
N1 N 0.29888(13) 0.63195(13) 0.88246(6) 0.0232(2) Uani 1 1 d . . . . .
N3 N 0.23584(13) 1.37197(12) 0.38434(6) 0.0225(2) Uani 1 1 d . . . . .
N4 N 0.68311(14) 0.99252(15) 0.44470(7) 0.0329(3) Uani 1 1 d . . . . .
N2 N -0.16441(14) 1.01737(14) 0.93851(7) 0.0318(3) Uani 1 1 d . . . . .
C4 C 0.44575(16) 0.75803(15) 0.93109(7) 0.0230(3) Uani 1 1 d . . . . .
H4 H 0.356459 0.808885 0.964081 0.028 Uiso 1 1 calc R U . . .
C26 C 0.09595(15) 1.34593(14) 0.38393(6) 0.0206(2) Uani 1 1 d . . . . .
C13 C 0.14161(15) 0.76218(15) 0.90136(7) 0.0217(3) Uani 1 1 d . . . . .
C7 C 0.30963(15) 0.48142(15) 0.86978(6) 0.0213(3) Uani 1 1 d . . . . .
C3 C 0.44054(15) 0.65508(14) 0.88361(6) 0.0209(3) Uani 1 1 d . . . . .
C32 C 0.38739(15) 1.24352(15) 0.40489(7) 0.0219(3) Uani 1 1 d . . . . .
C31 C -0.02078(16) 1.41913(15) 0.33505(7) 0.0230(3) Uani 1 1 d . . . . .
H31 H -0.008448 1.490070 0.302322 0.028 Uiso 1 1 calc R U . . .
C27 C 0.07604(15) 1.24197(15) 0.43166(7) 0.0225(3) Uani 1 1 d . . . . .
H27 H 0.153756 1.192594 0.465485 0.027 Uiso 1 1 calc R U . . .
C22 C 0.22801(15) 1.52239(15) 0.36883(6) 0.0212(3) Uani 1 1 d . . . . .
C12 C 0.17892(16) 0.47269(15) 0.84123(7) 0.0240(3) Uani 1 1 d . . . . .
H12 H 0.085039 0.567680 0.828997 0.029 Uiso 1 1 calc R U . . .
C2 C 0.57417(16) 0.57913(16) 0.83620(7) 0.0245(3) Uani 1 1 d . . . . .
H2 H 0.572294 0.508056 0.803856 0.029 Uiso 1 1 calc R U . . .
C36 C 0.45105(16) 1.25185(16) 0.46619(7) 0.0250(3) Uani 1 1 d . . . . .
C33 C 0.47148(16) 1.10866(15) 0.36344(7) 0.0245(3) Uani 1 1 d . . . . .
C8 C 0.44716(16) 0.34010(16) 0.88673(7) 0.0256(3) Uani 1 1 d . . . . .
H8 H 0.536757 0.344158 0.906415 0.031 Uiso 1 1 calc R U . . .
C28 C -0.05723(16) 1.21076(15) 0.42970(7) 0.0251(3) Uani 1 1 d . . . . .
H28 H -0.069403 1.139046 0.462040 0.030 Uiso 1 1 calc R U . . .
C30 C -0.15451(16) 1.38836(16) 0.33426(7) 0.0252(3) Uani 1 1 d . . . . .
H30 H -0.234292 1.439844 0.301378 0.030 Uiso 1 1 calc R U . . .
C14 C 0.05795(16) 0.75744(16) 0.96315(7) 0.0242(3) Uani 1 1 d . . . . .
C5 C 0.58161(16) 0.78615(16) 0.93009(7) 0.0266(3) Uani 1 1 d . . . . .
H5 H 0.584166 0.857053 0.962335 0.032 Uiso 1 1 calc R U . . .
C23 C 0.36661(16) 1.53112(16) 0.33884(7) 0.0244(3) Uani 1 1 d . . . . .
H23 H 0.465570 1.436106 0.328736 0.029 Uiso 1 1 calc R U . . .
C17 C 0.07210(16) 0.89519(15) 0.85803(7) 0.0248(3) Uani 1 1 d . . . . .
C29 C -0.17298(16) 1.28290(16) 0.38112(7) 0.0263(3) Uani 1 1 d . . . . .
H29 H -0.263606 1.260543 0.379898 0.032 Uiso 1 1 calc R U . . .
C9 C 0.45340(17) 0.19414(16) 0.87496(8) 0.0297(3) Uani 1 1 d . . . . .
H9 H 0.548308 0.098717 0.885917 0.036 Uiso 1 1 calc R U . . .
C11 C 0.18584(17) 0.32544(17) 0.83068(7) 0.0278(3) Uani 1 1 d . . . . .
H11 H 0.095740 0.320607 0.811833 0.033 Uiso 1 1 calc R U . . .
C21 C 0.08440(16) 1.66366(16) 0.38405(7) 0.0262(3) Uani 1 1 d . . . . .
H21 H -0.009950 1.659534 0.405418 0.031 Uiso 1 1 calc R U . . .
C1 C 0.70937(16) 0.60749(16) 0.83636(7) 0.0274(3) Uani 1 1 d . . . . .
H1 H 0.800386 0.554542 0.804341 0.033 Uiso 1 1 calc R U . . .
C15 C -0.09438(16) 0.88884(17) 0.97833(7) 0.0285(3) Uani 1 1 d . . . . .
H15 H -0.152576 0.886626 1.020118 0.034 Uiso 1 1 calc R U . . .
C35 C 0.59945(17) 1.12235(18) 0.48285(7) 0.0300(3) Uani 1 1 d . . . . .
H35 H 0.644031 1.127128 0.524385 0.036 Uiso 1 1 calc R U . . .
C16 C -0.08084(17) 1.01785(16) 0.87991(8) 0.0302(3) Uani 1 1 d . . . . .
H16 H -0.129320 1.108625 0.850990 0.036 Uiso 1 1 calc R U . . .
C10 C 0.32269(18) 0.18562(16) 0.84734(8) 0.0298(3) Uani 1 1 d . . . . .
H10 H 0.326978 0.085207 0.839949 0.036 Uiso 1 1 calc R U . . .
C34 C 0.61799(17) 0.98796(17) 0.38670(8) 0.0301(3) Uani 1 1 d . . . . .
H34 H 0.675791 0.895578 0.359217 0.036 Uiso 1 1 calc R U . . .
C24 C 0.36001(18) 1.67844(17) 0.32378(8) 0.0303(3) Uani 1 1 d . . . . .
H24 H 0.454882 1.683547 0.303617 0.036 Uiso 1 1 calc R U . . .
C6 C 0.71355(17) 0.71219(16) 0.88269(7) 0.0282(3) Uani 1 1 d . . . . .
H6 H 0.805588 0.732921 0.881928 0.034 Uiso 1 1 calc R U . . .
C19 C 0.15373(19) 0.90462(17) 0.79005(7) 0.0316(3) Uani 1 1 d . . . . .
H19A H 0.262995 0.894690 0.796719 0.047 Uiso 1 1 calc R U . . .
H19B H 0.086103 1.007343 0.768236 0.047 Uiso 1 1 calc R U . . .
H19C H 0.165362 0.818000 0.760834 0.047 Uiso 1 1 calc R U . . .
C37 C 0.41273(18) 1.09468(17) 0.29590(7) 0.0301(3) Uani 1 1 d . . . . .
H37A H 0.422904 1.171517 0.263495 0.045 Uiso 1 1 calc R U . . .
H37B H 0.296991 1.116914 0.301794 0.045 Uiso 1 1 calc R U . . .
H37C H 0.479918 0.986468 0.278284 0.045 Uiso 1 1 calc R U . . .
C18 C 0.12895(18) 0.62088(18) 1.01255(7) 0.0317(3) Uani 1 1 d . . . . .
H18A H 0.130027 0.526428 0.993348 0.047 Uiso 1 1 calc R U . . .
H18B H 0.061329 0.648879 1.055712 0.047 Uiso 1 1 calc R U . . .
H18C H 0.241910 0.598090 1.020874 0.047 Uiso 1 1 calc R U . . .
C38 C 0.36321(18) 1.39022(18) 0.51394(8) 0.0329(3) Uani 1 1 d . . . . .
H38A H 0.248137 1.411692 0.522512 0.049 Uiso 1 1 calc R U . . .
H38B H 0.366681 1.484628 0.493303 0.049 Uiso 1 1 calc R U . . .
H38C H 0.417452 1.364706 0.557199 0.049 Uiso 1 1 calc R U . . .
C20 C 0.07909(18) 1.80951(16) 0.36813(8) 0.0316(3) Uani 1 1 d . . . . .
H20 H -0.019629 1.904904 0.378026 0.038 Uiso 1 1 calc R U . . .
C25 C 0.21640(19) 1.81788(17) 0.33788(9) 0.0347(3) Uani 1 1 d . . . . .
H25 H 0.211960 1.918353 0.326928 0.042 Uiso 1 1 calc R U . . .

loop_
_atom_site_aniso_label
_atom_site_aniso_U_11
_atom_site_aniso_U_22
_atom_site_aniso_U_33
_atom_site_aniso_U_23
_atom_site_aniso_U_13
_atom_site_aniso_U_12
N1 0.0184(5) 0.0207(5) 0.0296(6) -0.0029(4) -0.0003(4) -0.0082(4)
N3 0.0173(5) 0.0200(5) 0.0291(6) 0.0041(4) -0.0044(4) -0.0075(4)
N4 0.0204(5) 0.0338(6) 0.0364(7) 0.0132(5) -0.0018(5) -0.0068(5)
N2 0.0208(5) 0.0300(6) 0.0380(7) -0.0084(5) -0.0049(5) -0.0051(5)
C4 0.0199(6) 0.0197(6) 0.0259(6) -0.0007(5) -0.0014(5) -0.0061(5)
C26 0.0178(6) 0.0196(6) 0.0222(6) -0.0015(5) -0.0001(5) -0.0068(5)
C13 0.0184(6) 0.0209(6) 0.0258(6) -0.0041(5) -0.0033(5) -0.0084(5)
C7 0.0218(6) 0.0217(6) 0.0198(6) -0.0018(5) 0.0012(5) -0.0098(5)
C3 0.0187(6) 0.0194(6) 0.0233(6) 0.0028(5) -0.0026(5) -0.0077(5)
C32 0.0172(6) 0.0217(6) 0.0258(6) 0.0065(5) -0.0019(5) -0.0086(5)
C31 0.0221(6) 0.0241(6) 0.0213(6) 0.0024(5) -0.0014(5) -0.0095(5)
C27 0.0205(6) 0.0198(6) 0.0235(6) 0.0016(5) -0.0026(5) -0.0061(5)
C22 0.0220(6) 0.0210(6) 0.0205(6) 0.0021(5) -0.0044(5) -0.0096(5)
C12 0.0213(6) 0.0236(6) 0.0247(6) 0.0002(5) -0.0027(5) -0.0083(5)
C2 0.0241(6) 0.0260(6) 0.0218(6) -0.0001(5) -0.0010(5) -0.0103(5)
C36 0.0206(6) 0.0299(7) 0.0252(7) 0.0051(5) -0.0013(5) -0.0128(5)
C33 0.0215(6) 0.0227(6) 0.0275(7) 0.0054(5) 0.0010(5) -0.0094(5)
C8 0.0220(6) 0.0247(6) 0.0286(7) 0.0001(5) -0.0037(5) -0.0093(5)
C28 0.0255(6) 0.0220(6) 0.0279(7) 0.0018(5) 0.0003(5) -0.0114(5)
C30 0.0219(6) 0.0289(7) 0.0232(6) -0.0001(5) -0.0048(5) -0.0099(5)
C14 0.0209(6) 0.0265(6) 0.0263(7) -0.0034(5) -0.0029(5) -0.0115(5)
C5 0.0253(6) 0.0224(6) 0.0325(7) 0.0007(5) -0.0065(5) -0.0108(5)
C23 0.0212(6) 0.0245(6) 0.0254(7) 0.0008(5) -0.0018(5) -0.0090(5)
C17 0.0250(6) 0.0233(6) 0.0268(7) -0.0024(5) -0.0062(5) -0.0109(5)
C29 0.0221(6) 0.0293(7) 0.0301(7) -0.0017(5) -0.0013(5) -0.0142(5)
C9 0.0255(7) 0.0217(6) 0.0363(8) 0.0008(5) -0.0016(6) -0.0062(5)
C11 0.0275(7) 0.0305(7) 0.0285(7) -0.0035(5) -0.0018(5) -0.0158(6)
C21 0.0222(6) 0.0253(7) 0.0299(7) -0.0005(5) -0.0009(5) -0.0100(5)
C1 0.0203(6) 0.0300(7) 0.0272(7) 0.0032(5) 0.0019(5) -0.0084(5)
C15 0.0208(6) 0.0340(7) 0.0302(7) -0.0084(6) 0.0002(5) -0.0118(6)
C35 0.0217(6) 0.0394(8) 0.0280(7) 0.0118(6) -0.0052(5) -0.0137(6)
C16 0.0264(7) 0.0236(7) 0.0359(8) -0.0006(5) -0.0109(6) -0.0063(6)
C10 0.0329(7) 0.0231(6) 0.0348(8) -0.0046(5) 0.0014(6) -0.0143(6)
C34 0.0232(6) 0.0245(7) 0.0349(8) 0.0056(5) 0.0037(5) -0.0057(5)
C24 0.0282(7) 0.0315(7) 0.0353(8) 0.0040(6) -0.0026(6) -0.0174(6)
C6 0.0219(6) 0.0296(7) 0.0353(8) 0.0060(6) -0.0046(5) -0.0138(6)
C19 0.0382(8) 0.0291(7) 0.0280(7) 0.0020(5) -0.0054(6) -0.0157(6)
C37 0.0311(7) 0.0261(7) 0.0301(7) -0.0008(5) 0.0009(6) -0.0111(6)
C18 0.0305(7) 0.0346(8) 0.0279(7) 0.0023(6) 0.0002(6) -0.0139(6)
C38 0.0305(7) 0.0404(8) 0.0276(7) -0.0013(6) -0.0043(6) -0.0158(6)
C20 0.0267(7) 0.0208(6) 0.0430(8) -0.0017(6) -0.0031(6) -0.0070(6)
C25 0.0357(8) 0.0238(7) 0.0478(9) 0.0050(6) -0.0059(7) -0.0164(6)

loop_
_atom_type_symbol
_atom_type_description
_atom_type_scat_dispersion_real
_atom_type_scat_dispersion_imag
_atom_type_scat_source
C C 0.0181 0.0091 'International Tables Vol C Tables 4.2.6.8 and 6.1.1.4'
H H 0.0000 0.0000 'International Tables Vol C Tables 4.2.6.8 and 6.1.1.4'
N N 0.0311 0.0180 'International Tables Vol C Tables 4.2.6.8 and 6.1.1.4'

loop_
_geom_angle_atom_site_label_1
_geom_angle_atom_site_label_2
_geom_angle_atom_site_label_3
_geom_angle
_geom_angle_site_symmetry_1
_geom_angle_site_symmetry_3
_geom_angle_publ_flag
C7 N1 C13 119.22(10) . . ?
C7 N1 C3 122.18(10) . . ?
C3 N1 C13 118.31(10) . . ?
C26 N3 C32 118.39(10) . . ?
C26 N3 C22 122.16(10) . . ?
C22 N3 C32 119.35(10) . . ?
C35 N4 C34 116.67(12) . . ?
C15 N2 C16 116.64(12) . . ?
C3 C4 H4 120.1 . . ?
C5 C4 H4 120.1 . . ?
C5 C4 C3 119.90(12) . . ?
C31 C26 N3 121.01(11) . . ?
C27 C26 N3 119.74(11) . . ?
C27 C26 C31 119.22(12) . . ?
C14 C13 N1 120.07(12) . . ?
C14 C13 C17 120.04(12) . . ?
C17 C13 N1 119.89(12) . . ?
C12 C7 N1 119.70(11) . . ?
C12 C7 C8 118.91(12) . . ?
C8 C7 N1 121.38(12) . . ?
C4 C3 N1 120.01(11) . . ?
C4 C3 C2 119.31(12) . . ?
C2 C3 N1 120.65(12) . . ?
C36 C32 N3 120.21(12) . . ?
C36 C32 C33 119.97(12) . . ?
C33 C32 N3 119.82(12) . . ?
C26 C31 H31 119.9 . . ?
C30 C31 C26 120.13(12) . . ?
C30 C31 H31 119.9 . . ?
C26 C27 H27 120.0 . . ?
C28 C27 C26 120.00(12) . . ?
C28 C27 H27 120.0 . . ?
C23 C22 N3 119.84(11) . . ?
C23 C22 C21 118.97(12) . . ?
C21 C22 N3 121.18(12) . . ?
C7 C12 H12 119.9 . . ?
C11 C12 C7 120.17(12) . . ?
C11 C12 H12 119.9 . . ?
C3 C2 H2 120.0 . . ?
C1 C2 C3 119.99(12) . . ?
C1 C2 H2 120.0 . . ?
C32 C36 C35 117.03(13) . . ?
C32 C36 C38 122.36(12) . . ?
C35 C36 C38 120.59(13) . . ?
C32 C33 C37 122.60(12) . . ?
C34 C33 C32 116.74(13) . . ?
C34 C33 C37 120.62(13) . . ?
C7 C8 H8 119.9 . . ?
C9 C8 C7 120.27(13) . . ?
C9 C8 H8 119.9 . . ?
C27 C28 H28 119.6 . . ?
C27 C28 C29 120.88(12) . . ?
C29 C28 H28 119.6 . . ?
C31 C30 H30 119.7 . . ?
C31 C30 C29 120.65(12) . . ?
C29 C30 H30 119.7 . . ?
C13 C14 C18 122.33(12) . . ?
C15 C14 C13 116.90(12) . . ?
C15 C14 C18 120.75(13) . . ?
C4 C5 H5 119.6 . . ?
C6 C5 C4 120.89(13) . . ?
C6 C5 H5 119.6 . . ?
C22 C23 H23 119.9 . . ?
C24 C23 C22 120.14(12) . . ?
C24 C23 H23 119.9 . . ?
C13 C17 C19 122.37(12) . . ?
C16 C17 C13 116.74(13) . . ?
C16 C17 C19 120.85(13) . . ?
C28 C29 C30 119.10(12) . . ?
C28 C29 H29 120.5 . . ?
C30 C29 H29 120.5 . . ?
C8 C9 H9 119.6 . . ?
C8 C9 C10 120.78(13) . . ?
C10 C9 H9 119.6 . . ?
C12 C11 H11 119.6 . . ?
C10 C11 C12 120.72(13) . . ?
C10 C11 H11 119.6 . . ?
C22 C21 H21 119.9 . . ?
C20 C21 C22 120.25(13) . . ?
C20 C21 H21 119.9 . . ?
C2 C1 H1 119.6 . . ?
C2 C1 C6 120.83(12) . . ?
C6 C1 H1 119.6 . . ?
N2 C15 C14 124.82(13) . . ?
N2 C15 H15 117.6 . . ?
C14 C15 H15 117.6 . . ?
N4 C35 C36 124.71(14) . . ?
N4 C35 H35 117.6 . . ?
C36 C35 H35 117.6 . . ?
N2 C16 C17 124.87(13) . . ?
N2 C16 H16 117.6 . . ?
C17 C16 H16 117.6 . . ?
C9 C10 H10 120.4 . . ?
C11 C10 C9 119.14(13) . . ?
C11 C10 H10 120.4 . . ?
N4 C34 C33 124.87(14) . . ?
N4 C34 H34 117.6 . . ?
C33 C34 H34 117.6 . . ?
C23 C24 H24 119.7 . . ?
C25 C24 C23 120.58(13) . . ?
C25 C24 H24 119.7 . . ?
C5 C6 C1 119.07(12) . . ?
C5 C6 H6 120.5 . . ?
C1 C6 H6 120.5 . . ?
C17 C19 H19A 109.5 . . ?
C17 C19 H19B 109.5 . . ?
C17 C19 H19C 109.5 . . ?
H19A C19 H19B 109.5 . . ?
H19A C19 H19C 109.5 . . ?
H19B C19 H19C 109.5 . . ?
C33 C37 H37A 109.5 . . ?
C33 C37 H37B 109.5 . . ?
C33 C37 H37C 109.5 . . ?
H37A C37 H37B 109.5 . . ?
H37A C37 H37C 109.5 . . ?
H37B C37 H37C 109.5 . . ?
C14 C18 H18A 109.5 . . ?
C14 C18 H18B 109.5 . . ?
C14 C18 H18C 109.5 . . ?
H18A C18 H18B 109.5 . . ?
H18A C18 H18C 109.5 . . ?
H18B C18 H18C 109.5 . . ?
C36 C38 H38A 109.5 . . ?
C36 C38 H38B 109.5 . . ?
C36 C38 H38C 109.5 . . ?
H38A C38 H38B 109.5 . . ?
H38A C38 H38C 109.5 . . ?
H38B C38 H38C 109.5 . . ?
C21 C20 H20 119.7 . . ?
C21 C20 C25 120.67(13) . . ?
C25 C20 H20 119.7 . . ?
C24 C25 C20 119.37(13) . . ?
C24 C25 H25 120.3 . . ?
C20 C25 H25 120.3 . . ?

loop_
_geom_bond_atom_site_label_1
_geom_bond_atom_site_label_2
_geom_bond_distance
_geom_bond_site_symmetry_2
_geom_bond_publ_flag
N1 C13 1.4302(16) . ?
N1 C7 1.4137(16) . ?
N1 C3 1.4157(16) . ?
N3 C26 1.4146(16) . ?
N3 C32 1.4311(16) . ?
N3 C22 1.4147(16) . ?
N4 C35 1.332(2) . ?
N4 C34 1.335(2) . ?
N2 C15 1.3333(19) . ?
N2 C16 1.335(2) . ?
C4 H4 0.9500 . ?
C4 C3 1.3939(18) . ?
C4 C5 1.3880(18) . ?
C26 C31 1.3983(17) . ?
C26 C27 1.3959(18) . ?
C13 C14 1.3971(19) . ?
C13 C17 1.4021(18) . ?
C7 C12 1.3968(18) . ?
C7 C8 1.3972(18) . ?
C3 C2 1.3972(18) . ?
C32 C36 1.3953(19) . ?
C32 C33 1.4014(19) . ?
C31 H31 0.9500 . ?
C31 C30 1.3868(18) . ?
C27 H27 0.9500 . ?
C27 C28 1.3874(18) . ?
C22 C23 1.3971(18) . ?
C22 C21 1.3972(18) . ?
C12 H12 0.9500 . ?
C12 C11 1.3895(19) . ?
C2 H2 0.9500 . ?
C2 C1 1.3850(19) . ?
C36 C35 1.3955(19) . ?
C36 C38 1.501(2) . ?
C33 C34 1.3939(19) . ?
C33 C37 1.500(2) . ?
C8 H8 0.9500 . ?
C8 C9 1.3848(19) . ?
C28 H28 0.9500 . ?
C28 C29 1.3877(19) . ?
C30 H30 0.9500 . ?
C30 C29 1.3904(19) . ?
C14 C15 1.3941(19) . ?
C14 C18 1.4993(19) . ?
C5 H5 0.9500 . ?
C5 C6 1.385(2) . ?
C23 H23 0.9500 . ?
C23 C24 1.3891(19) . ?
C17 C16 1.3928(19) . ?
C17 C19 1.501(2) . ?
C29 H29 0.9500 . ?
C9 H9 0.9500 . ?
C9 C10 1.387(2) . ?
C11 H11 0.9500 . ?
C11 C10 1.385(2) . ?
C21 H21 0.9500 . ?
C21 C20 1.3835(19) . ?
C1 H1 0.9500 . ?
C1 C6 1.387(2) . ?
C15 H15 0.9500 . ?
C35 H35 0.9500 . ?
C16 H16 0.9500 . ?
C10 H10 0.9500 . ?
C34 H34 0.9500 . ?
C24 H24 0.9500 . ?
C24 C25 1.384(2) . ?
C6 H6 0.9500 . ?
C19 H19A 0.9800 . ?
C19 H19B 0.9800 . ?
C19 H19C 0.9800 . ?
C37 H37A 0.9800 . ?
C37 H37B 0.9800 . ?
C37 H37C 0.9800 . ?
C18 H18A 0.9800 . ?
C18 H18B 0.9800 . ?
C18 H18C 0.9800 . ?
C38 H38A 0.9800 . ?
C38 H38B 0.9800 . ?
C38 H38C 0.9800 . ?
C20 H20 0.9500 . ?
C20 C25 1.387(2) . ?
C25 H25 0.9500 . ?

loop_
_geom_torsion_atom_site_label_1
_geom_torsion_atom_site_label_2
_geom_torsion_atom_site_label_3
_geom_torsion_atom_site_label_4
_geom_torsion
_geom_torsion_site_symmetry_1
_geom_torsion_site_symmetry_2
_geom_torsion_site_symmetry_3
_geom_torsion_site_symmetry_4
_geom_torsion_publ_flag
N1 C13 C14 C15 179.75(11) . . . . ?
N1 C13 C14 C18 1.64(19) . . . . ?
N1 C13 C17 C16 -179.64(11) . . . . ?
N1 C13 C17 C19 2.51(19) . . . . ?
N1 C7 C12 C11 -177.84(12) . . . . ?
N1 C7 C8 C9 178.80(12) . . . . ?
N1 C3 C2 C1 177.63(12) . . . . ?
N3 C26 C31 C30 178.08(12) . . . . ?
N3 C26 C27 C28 -177.28(12) . . . . ?
N3 C32 C36 C35 -179.88(11) . . . . ?
N3 C32 C36 C38 2.09(19) . . . . ?
N3 C32 C33 C34 -179.81(11) . . . . ?
N3 C32 C33 C37 2.49(18) . . . . ?
N3 C22 C23 C24 -179.70(12) . . . . ?
N3 C22 C21 C20 -179.66(13) . . . . ?
C4 C3 C2 C1 -0.51(19) . . . . ?
C4 C5 C6 C1 -0.7(2) . . . . ?
C26 N3 C32 C36 -111.27(14) . . . . ?
C26 N3 C32 C33 68.37(15) . . . . ?
C26 N3 C22 C23 -149.97(12) . . . . ?
C26 N3 C22 C21 31.16(18) . . . . ?
C26 C31 C30 C29 -1.0(2) . . . . ?
C26 C27 C28 C29 -0.6(2) . . . . ?
C13 N1 C7 C12 33.09(17) . . . . ?
C13 N1 C7 C8 -145.36(13) . . . . ?
C13 N1 C3 C4 31.92(17) . . . . ?
C13 N1 C3 C2 -146.21(12) . . . . ?
C13 C14 C15 N2 -0.3(2) . . . . ?
C13 C17 C16 N2 0.1(2) . . . . ?
C7 N1 C13 C14 65.03(16) . . . . ?
C7 N1 C13 C17 -115.47(13) . . . . ?
C7 N1 C3 C4 -141.86(12) . . . . ?
C7 N1 C3 C2 40.01(18) . . . . ?
C7 C12 C11 C10 -0.9(2) . . . . ?
C7 C8 C9 C10 -1.1(2) . . . . ?
C3 N1 C13 C14 -108.94(14) . . . . ?
C3 N1 C13 C17 70.56(16) . . . . ?
C3 N1 C7 C12 -153.18(12) . . . . ?
C3 N1 C7 C8 28.37(19) . . . . ?
C3 C4 C5 C6 -0.5(2) . . . . ?
C3 C2 C1 C6 -0.7(2) . . . . ?
C32 N3 C26 C31 -145.81(12) . . . . ?
C32 N3 C26 C27 32.25(17) . . . . ?
C32 N3 C22 C23 33.63(18) . . . . ?
C32 N3 C22 C21 -145.24(13) . . . . ?
C32 C36 C35 N4 -0.3(2) . . . . ?
C32 C33 C34 N4 -0.4(2) . . . . ?
C31 C26 C27 C28 0.81(19) . . . . ?
C31 C30 C29 C28 1.2(2) . . . . ?
C27 C26 C31 C30 0.01(19) . . . . ?
C27 C28 C29 C30 -0.4(2) . . . . ?
C22 N3 C26 C31 37.75(18) . . . . ?
C22 N3 C26 C27 -144.19(12) . . . . ?
C22 N3 C32 C36 65.27(16) . . . . ?
C22 N3 C32 C33 -115.09(13) . . . . ?
C22 C23 C24 C25 -0.3(2) . . . . ?
C22 C21 C20 C25 -1.0(2) . . . . ?
C12 C7 C8 C9 0.3(2) . . . . ?
C12 C11 C10 C9 0.1(2) . . . . ?
C2 C1 C6 C5 1.3(2) . . . . ?
C36 C32 C33 C34 -0.17(18) . . . . ?
C36 C32 C33 C37 -177.87(12) . . . . ?
C33 C32 C36 C35 0.48(18) . . . . ?
C33 C32 C36 C38 -177.55(12) . . . . ?
C8 C7 C12 C11 0.6(2) . . . . ?
C8 C9 C10 C11 0.9(2) . . . . ?
C14 C13 C17 C16 -0.14(18) . . . . ?
C14 C13 C17 C19 -177.99(12) . . . . ?
C5 C4 C3 N1 -177.05(12) . . . . ?
C5 C4 C3 C2 1.11(19) . . . . ?
C23 C22 C21 C20 1.5(2) . . . . ?
C23 C24 C25 C20 0.8(2) . . . . ?
C17 C13 C14 C15 0.25(18) . . . . ?
C17 C13 C14 C18 -177.86(12) . . . . ?
C21 C22 C23 C24 -0.8(2) . . . . ?
C21 C20 C25 C24 -0.2(2) . . . . ?
C15 N2 C16 C17 -0.1(2) . . . . ?
C35 N4 C34 C33 0.6(2) . . . . ?
C16 N2 C15 C14 0.2(2) . . . . ?
C34 N4 C35 C36 -0.3(2) . . . . ?
C19 C17 C16 N2 177.94(13) . . . . ?
C37 C33 C34 N4 177.33(13) . . . . ?
C18 C14 C15 N2 177.84(13) . . . . ?
C38 C36 C35 N4 177.79(13) . . . . ?
